data_7227314
loop_
_publ_author_name
'Cadranel, Alejandro'
'Tate, Jaired E.'
'Oviedo, Paola S.'
'Yamazaki, Shiori'
'Hodak, Jos\'e H'
'Baraldo, Luis M.'
'Kleiman, Valeria D.'

_publ_section_title
;
 Distant ultrafast energy transfer in a trimetallic {Ru-Ru-Cr} complex
 facilitated by hole delocalization.
;
_journal_issue 4
_journal_name_full 'Physical chemistry chemical physics : PCCP'
_journal_page_first 2882
_journal_page_last 2893
_journal_paper_doi 10.1039/c6cp06562g
_journal_volume 19
_journal_year 2017
_chemical_formula_sum 'C47 H43 Cl F12 N10 O P2 Ru2'
_chemical_formula_weight 1291.44
_space_group_crystal_system monoclinic
_space_group_IT_number 14
_space_group_name_Hall '-P 2ybc'
_space_group_name_H-M_alt 'P 1 21/c 1'
_symmetry_space_group_name_Hall '-P 2ybc'
_symmetry_space_group_name_H-M 'P 1 21/c 1'
_atom_sites_solution_hydrogens geom
_audit_creation_method SHELXL-2014/7
_audit_update_record
;
2016-09-22 deposited with the CCDC.
2016-12-20 downloaded from the CCDC.
;
_cell_angle_alpha 90.0
_cell_angle_beta 92.599(15)
_cell_angle_gamma 90.0
_cell_formula_units_Z 4
_cell_length_a 13.779(3)
_cell_length_b 18.119(4)
_cell_length_c 22.414(4)
_cell_measurement_reflns_used 1895
_cell_measurement_temperature 298(2)
_cell_measurement_theta_max 29.1078
_cell_measurement_theta_min 3.5776
_cell_volume 5590(2)
_computing_structure_refinement 'SHELXL-2014/7 (Sheldrick, 2014)'
_diffrn_ambient_temperature 298(2)
_diffrn_detector_area_resol_mean 16.1158
_diffrn_measured_fraction_theta_full 0.996
_diffrn_measured_fraction_theta_max 0.996
_diffrn_measurement_device_type 'Xcalibur, Eos, Gemini'
_diffrn_measurement_method '\w scans'
_diffrn_radiation_monochromator graphite
_diffrn_radiation_source 'fine-focus sealed tube'
_diffrn_radiation_type MoK\a
_diffrn_radiation_wavelength 0.71069
_diffrn_reflns_av_R_equivalents 0.1715
_diffrn_reflns_av_unetI/netI 0.1938
_diffrn_reflns_Laue_measured_fraction_full 0.996
_diffrn_reflns_Laue_measured_fraction_max 0.996
_diffrn_reflns_limit_h_max 17
_diffrn_reflns_limit_h_min -12
_diffrn_reflns_limit_k_max 22
_diffrn_reflns_limit_k_min -22
_diffrn_reflns_limit_l_max 28
_diffrn_reflns_limit_l_min -28
_diffrn_reflns_number 27324
_diffrn_reflns_point_group_measured_fraction_full 0.996
_diffrn_reflns_point_group_measured_fraction_max 0.996
_diffrn_reflns_theta_full 25.240
_diffrn_reflns_theta_max 26.499
_diffrn_reflns_theta_min 3.585
_exptl_absorpt_coefficient_mu 0.729
_exptl_absorpt_correction_T_max 1.00000
_exptl_absorpt_correction_T_min 0.45450
_exptl_absorpt_correction_type multi-scan
_exptl_absorpt_process_details
;
CrysAlisPro, Agilent Technologies,
Version 1.171.36.20 (release 27-06-2012 CrysAlis171 .NET)
(compiled Jul 11 2012,15:38:31)
Empirical absorption correction using spherical harmonics,
 implemented in SCALE3 ABSPACK scaling algorithm.
;
_exptl_crystal_colour red
_exptl_crystal_density_diffrn 1.534
_exptl_crystal_description plate
_exptl_crystal_F_000 2584
_exptl_crystal_size_max 0.48
_exptl_crystal_size_mid 0.18
_exptl_crystal_size_min 0.06
_refine_diff_density_max 1.503
_refine_diff_density_min -0.843
_refine_diff_density_rms 0.173
_refine_ls_extinction_method none
_refine_ls_goodness_of_fit_ref 1.017
_refine_ls_hydrogen_treatment constr
_refine_ls_matrix_type full
_refine_ls_number_parameters 676
_refine_ls_number_reflns 11547
_refine_ls_number_restraints 8
_refine_ls_restrained_S_all 1.018
_refine_ls_R_factor_all 0.2005
_refine_ls_R_factor_gt 0.1127
_refine_ls_shift/su_max 0.000
_refine_ls_shift/su_mean 0.000
_refine_ls_structure_factor_coef Fsqd
_refine_ls_weighting_details 'w=1/[\s^2^(Fo^2^)+(0.1669P)^2^] where P=(Fo^2^+2Fc^2^)/3'
_refine_ls_weighting_scheme calc
_refine_ls_wR_factor_gt 0.2734
_refine_ls_wR_factor_ref 0.3624
_reflns_Friedel_coverage 0.000
_reflns_number_gt 5155
_reflns_number_total 11547
_reflns_threshold_expression 'I > 2\s(I)'
_cod_data_source_file c6cp06562g2.cif
_cod_data_source_block shelx
_cod_depositor_comments 'Adding full bibliography for 7227313--7227314.cif.'
_cod_database_code 7227314
_shelx_shelxl_version_number 2014/7
_shelx_space_group_comment
;
The symmetry employed for this shelxl refinement is uniquely defined
by the following loop, which should always be used as a source of
symmetry information in preference to the above space-group names.
They are only intended as comments.
;

loop_
_space_group_symop_operation_xyz
'x, y, z'
'-x, y+1/2, -z+1/2'
'-x, -y, -z'
'x, -y-1/2, z-1/2'

loop_
_atom_site_label
_atom_site_type_symbol
_atom_site_fract_x
_atom_site_fract_y
_atom_site_fract_z
_atom_site_U_iso_or_equiv
_atom_site_adp_type
_atom_site_occupancy
_atom_site_site_symmetry_order
_atom_site_calc_flag
_atom_site_refinement_flags_posn
_atom_site_refinement_flags_adp
C11 C 0.6282(10) 0.8397(7) 0.8047(6) 0.079(4) Uani 1 1 d . .
H11 H 0.6091 0.8772 0.7783 0.095 Uiso 1 1 calc R U
C13 C 0.9946(9) 0.9333(9) 0.6107(7) 0.091(4) Uani 1 1 d . .
H13 H 1.0400 0.9710 0.6158 0.110 Uiso 1 1 calc R U
C18 C 0.5258(10) 0.7688(10) 0.6264(8) 0.103(5) Uani 1 1 d . .
H18 H 0.4854 0.7277 0.6244 0.124 Uiso 1 1 calc R U
C20 C 0.5638(9) 0.8839(8) 0.5949(6) 0.080(4) Uani 1 1 d . .
H20 H 0.5508 0.9254 0.5714 0.096 Uiso 1 1 calc R U
C26 C 0.7621(9) 1.2449(8) 0.8271(5) 0.072(3) Uani 1 1 d . .
C22 C 0.6599(8) 1.2629(6) 0.7426(6) 0.072(3) Uani 1 1 d . .
H22 H 0.6284 1.2434 0.7086 0.086 Uiso 1 1 calc R U
C42 C 0.5282(8) 1.0752(7) 0.7491(6) 0.077(4) Uani 1 1 d . .
C39 C 0.5456(11) 1.1028(9) 0.5824(7) 0.095(5) Uani 1 1 d . .
H39 H 0.5089 1.1025 0.5465 0.114 Uiso 1 1 calc R U
C36 C 0.8027(8) 1.1270(6) 0.6426(5) 0.065(3) Uani 1 1 d . .
C41 C 0.5563(7) 1.0883(7) 0.6883(5) 0.064(3) Uani 1 1 d . .
C37 C 0.6963(8) 1.1159(6) 0.6345(5) 0.064(3) Uani 1 1 d . .
C21 C 0.6488(9) 0.8827(8) 0.6323(6) 0.079(4) Uani 1 1 d . .
H21 H 0.6910 0.9227 0.6325 0.095 Uiso 1 1 calc R U
C43 C 0.4329(9) 1.0536(8) 0.7610(8) 0.092(4) Uani 1 1 d . .
H43 H 0.3864 1.0467 0.7301 0.111 Uiso 1 1 calc R U
C45 C 0.4833(13) 1.0436(11) 0.8633(9) 0.123(6) Uani 1 1 d . .
H45 H 0.4697 1.0297 0.9020 0.148 Uiso 1 1 calc R U
C38 C 0.6406(11) 1.1173(8) 0.5825(6) 0.087(4) Uani 1 1 d . .
H38 H 0.6691 1.1286 0.5468 0.105 Uiso 1 1 calc R U
C1 C 0.7588(7) 0.9976(7) 0.7511(4) 0.052(2) Uani 1 1 d . .
C35 C 0.8622(11) 1.1370(9) 0.5954(6) 0.092(4) Uani 1 1 d . .
H35 H 0.8366 1.1404 0.5564 0.111 Uiso 1 1 calc R U
C2 C 1.0063(9) 0.8055(8) 0.7653(6) 0.081(4) Uani 1 1 d . .
H2 H 1.0108 0.7813 0.7289 0.098 Uiso 1 1 calc R U
C17 C 0.6088(9) 0.7671(7) 0.6646(6) 0.079(4) Uani 1 1 d . .
H17 H 0.6224 0.7259 0.6882 0.095 Uiso 1 1 calc R U
C27 C 0.8211(9) 1.1896(8) 0.8618(5) 0.074(3) Uani 1 1 d . .
C33 C 0.9999(11) 1.1358(9) 0.6656(9) 0.104(5) Uani 1 1 d . .
H33 H 1.0668 1.1371 0.6731 0.125 Uiso 1 1 calc R U
C12 C 0.9380(9) 0.9131(7) 0.6573(6) 0.079(4) Uani 1 1 d . .
H12 H 0.9428 0.9407 0.6923 0.095 Uiso 1 1 calc R U
C19 C 0.5022(9) 0.8283(9) 0.5922(7) 0.089(4) Uani 1 1 d . .
H19 H 0.4455 0.8298 0.5680 0.107 Uiso 1 1 calc R U
C32 C 0.9355(9) 1.1280(7) 0.7123(6) 0.077(3) Uani 1 1 d . .
H32 H 0.9590 1.1277 0.7518 0.092 Uiso 1 1 calc R U
C16 C 0.8674(9) 0.8224(8) 0.6022(6) 0.077(4) Uani 1 1 d . .
H16 H 0.8230 0.7840 0.5976 0.093 Uiso 1 1 calc R U
C15 C 0.9210(11) 0.8425(10) 0.5550(6) 0.090(4) Uani 1 1 d . .
H15 H 0.9136 0.8165 0.5193 0.108 Uiso 1 1 calc R U
C6 C 0.9163(9) 0.8606(8) 0.8374(5) 0.074(3) Uani 1 1 d . .
H6 H 0.8573 0.8774 0.8509 0.088 Uiso 1 1 calc R U
C31 C 0.8703(11) 1.0699(9) 0.8694(6) 0.098(5) Uani 1 1 d . .
H31 H 0.8665 1.0211 0.8567 0.118 Uiso 1 1 calc R U
C46 C 0.5754(10) 1.0649(7) 0.8495(6) 0.080(4) Uani 1 1 d . .
H46 H 0.6230 1.0703 0.8799 0.095 Uiso 1 1 calc R U
C23 C 0.6492(12) 1.3383(8) 0.7546(8) 0.106(5) Uani 1 1 d . .
H23 H 0.6138 1.3692 0.7286 0.128 Uiso 1 1 calc R U
C28 C 0.8800(10) 1.2090(10) 0.9106(6) 0.096(5) Uani 1 1 d . .
H28 H 0.8806 1.2571 0.9251 0.115 Uiso 1 1 calc R U
C34 C 0.9592(13) 1.1416(11) 0.6078(7) 0.114(6) Uani 1 1 d . .
H34 H 1.0002 1.1488 0.5764 0.136 Uiso 1 1 calc R U
C14 C 0.9843(11) 0.8992(9) 0.5591(7) 0.091(4) Uani 1 1 d . .
H14 H 1.0193 0.9137 0.5266 0.110 Uiso 1 1 calc R U
C25 C 0.7519(12) 1.3173(9) 0.8431(9) 0.106(5) Uani 1 1 d . .
H25 H 0.7832 1.3348 0.8779 0.127 Uiso 1 1 calc R U
C5 C 0.9981(12) 0.8688(10) 0.8750(7) 0.103(5) Uani 1 1 d . .
H5 H 0.9928 0.8904 0.9124 0.124 Uiso 1 1 calc R U
C10 C 0.5743(11) 0.8234(9) 0.8544(8) 0.099(5) Uani 1 1 d . .
H10 H 0.5193 0.8507 0.8626 0.119 Uiso 1 1 calc R U
C30 C 0.9322(13) 1.0877(13) 0.9196(8) 0.128(6) Uani 1 1 d . .
H30 H 0.9683 1.0511 0.9394 0.153 Uiso 1 1 calc R U
C40 C 0.5017(9) 1.0883(9) 0.6347(8) 0.093(5) Uani 1 1 d . .
H40 H 0.4354 1.0786 0.6343 0.112 Uiso 1 1 calc R U
C24 C 0.6947(13) 1.3648(10) 0.8076(9) 0.116(6) Uani 1 1 d . .
H24 H 0.6868 1.4138 0.8189 0.139 Uiso 1 1 calc R U
C3 C 1.0877(9) 0.8174(10) 0.8020(9) 0.107(5) Uani 1 1 d . .
H3 H 1.1482 0.8053 0.7880 0.128 Uiso 1 1 calc R U
C8 C 0.6869(15) 0.7245(11) 0.8783(8) 0.122(6) Uani 1 1 d . .
H8 H 0.7077 0.6845 0.9016 0.147 Uiso 1 1 calc R U
C29 C 0.9379(15) 1.1556(10) 0.9375(7) 0.120(7) Uani 1 1 d . .
H29 H 0.9814 1.1684 0.9687 0.144 Uiso 1 1 calc R U
C44 C 0.4111(11) 1.0433(13) 0.8179(10) 0.132(7) Uani 1 1 d . .
H44 H 0.3468 1.0359 0.8272 0.159 Uiso 1 1 calc R U
C7 C 0.7337(11) 0.7440(8) 0.8321(8) 0.104(5) Uani 1 1 d . .
H7 H 0.7889 0.7173 0.8236 0.125 Uiso 1 1 calc R U
C9 C 0.6057(15) 0.7639(12) 0.8922(7) 0.127(7) Uani 1 1 d . .
H9 H 0.5717 0.7519 0.9258 0.153 Uiso 1 1 calc R U
C4 C 1.0830(11) 0.8462(9) 0.8581(8) 0.103(5) Uani 1 1 d . .
H4 H 1.1381 0.8496 0.8835 0.124 Uiso 1 1 calc R U
N1 N 0.7695(5) 0.9346(5) 0.7440(3) 0.052(2) Uani 1 1 d . .
N3 N 0.9167(6) 0.8308(5) 0.7840(4) 0.061(2) Uani 1 1 d . .
N2 N 0.7084(7) 0.7996(7) 0.7961(5) 0.077(3) Uani 1 1 d . .
N5 N 0.6690(7) 0.8259(5) 0.6668(4) 0.064(2) Uani 1 1 d . .
N7 N 0.7135(6) 1.2178(5) 0.7782(4) 0.059(2) Uani 1 1 d . .
N10 N 0.8398(6) 1.1212(5) 0.6990(4) 0.058(2) Uani 1 1 d . .
N9 N 0.6543(6) 1.1025(4) 0.6867(4) 0.0504(19) Uani 1 1 d . .
N8 N 0.5978(6) 1.0782(6) 0.7925(5) 0.073(3) Uani 1 1 d . .
N4 N 0.8776(6) 0.8569(5) 0.6546(5) 0.065(2) Uani 1 1 d . .
N6 N 0.8174(7) 1.1206(6) 0.8401(4) 0.069(3) Uani 1 1 d . .
F6 F 0.8474(6) 0.9565(7) 0.4534(4) 0.140(4) Uani 1 1 d . .
F1 F 0.6992(8) 0.9095(5) 0.4672(4) 0.123(3) Uani 1 1 d . .
F9 F 0.6570(13) 0.3405(19) 0.5924(6) 0.349(17) Uani 1 1 d . .
F11 F 0.7402(13) 0.3919(12) 0.5313(11) 0.271(10) Uani 1 1 d . .
F2 F 0.7611(6) 0.9943(5) 0.5292(3) 0.100(2) Uani 1 1 d . .
F10 F 0.5744(12) 0.3980(12) 0.5288(10) 0.270(10) Uani 1 1 d . .
P2 P 0.6575(3) 0.3418(3) 0.5268(2) 0.1068(15) Uani 1 1 d . .
P1 P 0.7429(2) 0.9888(2) 0.45924(16) 0.0794(10) Uani 1 1 d . .
Ru2 Ru 0.73363(6) 1.10380(5) 0.76101(4) 0.0529(3) Uani 1 1 d . .
Ru1 Ru 0.79364(6) 0.82678(5) 0.72529(4) 0.0602(3) Uani 1 1 d . .
Cl1 Cl 0.8255(3) 0.69793(19) 0.70539(18) 0.0950(11) Uani 1 1 d . .
F5 F 0.7214(8) 0.9822(6) 0.3893(4) 0.135(3) Uani 1 1 d . .
F4 F 0.7790(7) 1.0693(6) 0.4535(4) 0.131(3) Uani 1 1 d . .
F3 F 0.6370(6) 1.0208(6) 0.4643(4) 0.126(3) Uani 1 1 d . .
F12 F 0.6551(12) 0.3459(14) 0.4617(6) 0.274(11) Uani 1 1 d . .
F8 F 0.5802(12) 0.2816(9) 0.5269(10) 0.239(8) Uani 1 1 d . .
F7 F 0.7374(14) 0.2843(13) 0.5282(9) 0.267(10) Uani 1 1 d . .
C47 C 0.781(4) 0.590(3) 0.5560(15) 0.41(3) Uani 1 1 d D U
H47A H 0.8286 0.6100 0.5842 0.619 Uiso 1 1 calc R U
H47B H 0.7752 0.5376 0.5629 0.619 Uiso 1 1 calc R U
H47C H 0.7198 0.6132 0.5607 0.619 Uiso 1 1 calc R U
O1 O 0.813(3) 0.6023(18) 0.4938(11) 0.379(18) Uani 1 1 d D U
H1 H 0.8630 0.5785 0.4886 0.569 Uiso 1 1 calc R U

loop_
_atom_site_aniso_label
_atom_site_aniso_U_11
_atom_site_aniso_U_22
_atom_site_aniso_U_33
_atom_site_aniso_U_23
_atom_site_aniso_U_13
_atom_site_aniso_U_12
C11 0.089(9) 0.049(7) 0.099(10) 0.025(7) -0.007(8) -0.003(7)
C13 0.065(7) 0.107(12) 0.103(11) 0.013(10) 0.009(7) -0.005(8)
C18 0.071(8) 0.102(12) 0.133(13) 0.013(10) -0.028(8) -0.028(8)
C20 0.076(8) 0.090(10) 0.074(8) 0.007(7) -0.003(6) -0.001(8)
C26 0.075(7) 0.087(9) 0.055(6) -0.016(7) 0.014(5) -0.004(7)
C22 0.080(7) 0.051(7) 0.082(8) 0.004(6) -0.027(6) 0.008(6)
C42 0.057(6) 0.075(8) 0.098(10) -0.035(8) -0.002(6) 0.008(6)
C39 0.098(10) 0.115(13) 0.069(9) -0.015(9) -0.027(8) 0.017(9)
C36 0.069(7) 0.055(7) 0.071(8) -0.007(6) -0.009(6) -0.014(6)
C41 0.055(6) 0.068(7) 0.068(7) -0.011(6) 0.002(5) 0.009(6)
C37 0.077(7) 0.043(6) 0.071(7) -0.004(5) -0.009(6) -0.015(6)
C21 0.070(7) 0.081(9) 0.084(9) 0.009(8) -0.015(6) 0.002(7)
C43 0.061(7) 0.095(11) 0.123(12) -0.030(10) 0.016(7) -0.023(7)
C45 0.105(12) 0.126(15) 0.143(16) 0.016(13) 0.058(12) -0.011(12)
C38 0.098(10) 0.108(12) 0.055(7) -0.010(7) -0.006(6) -0.003(9)
C1 0.047(5) 0.061(7) 0.050(6) 0.015(5) 0.009(4) 0.013(5)
C35 0.094(10) 0.112(12) 0.072(9) -0.013(8) 0.010(7) -0.028(9)
C2 0.074(8) 0.077(8) 0.093(9) 0.005(8) 0.001(7) 0.016(7)
C17 0.084(8) 0.046(7) 0.106(10) 0.016(7) -0.009(7) -0.014(6)
C27 0.080(8) 0.084(9) 0.058(7) -0.007(7) 0.011(6) -0.028(7)
C33 0.081(9) 0.096(11) 0.138(15) -0.024(11) 0.028(10) -0.041(9)
C12 0.083(8) 0.065(8) 0.091(9) -0.017(7) 0.017(7) 0.001(7)
C19 0.057(7) 0.099(11) 0.107(11) 0.024(9) -0.027(7) 0.006(7)
C32 0.068(7) 0.076(9) 0.085(9) -0.007(7) -0.004(6) -0.014(7)
C16 0.072(7) 0.083(9) 0.076(8) -0.023(7) -0.003(6) 0.008(7)
C15 0.093(9) 0.116(12) 0.060(8) -0.013(8) -0.002(7) 0.026(10)
C6 0.070(7) 0.090(9) 0.060(7) 0.013(7) -0.008(6) 0.010(7)
C31 0.137(12) 0.093(11) 0.063(8) 0.010(8) -0.024(8) 0.005(10)
C46 0.091(9) 0.080(9) 0.067(8) -0.023(7) 0.001(7) -0.018(7)
C23 0.113(11) 0.064(9) 0.142(15) -0.032(9) -0.005(10) 0.029(8)
C28 0.102(10) 0.110(12) 0.074(8) -0.045(9) -0.005(7) -0.035(10)
C34 0.118(13) 0.144(16) 0.084(11) -0.029(11) 0.052(10) -0.038(12)
C14 0.087(9) 0.109(12) 0.079(9) -0.015(9) 0.008(7) -0.005(9)
C25 0.097(11) 0.081(10) 0.141(15) -0.051(11) 0.012(10) -0.001(9)
C5 0.097(11) 0.114(13) 0.097(11) -0.008(10) -0.020(9) 0.024(10)
C10 0.097(10) 0.091(11) 0.110(12) -0.019(10) 0.018(9) -0.008(9)
C30 0.128(14) 0.152(19) 0.099(12) 0.016(13) -0.035(10) -0.004(13)
C40 0.066(7) 0.089(11) 0.121(12) -0.022(10) -0.035(8) 0.004(7)
C24 0.123(13) 0.092(12) 0.133(14) -0.071(12) 0.006(11) 0.003(11)
C3 0.056(7) 0.131(15) 0.133(14) -0.002(12) 0.002(8) 0.007(8)
C8 0.136(14) 0.121(15) 0.107(13) 0.057(12) -0.026(11) 0.003(13)
C29 0.181(17) 0.090(11) 0.083(10) -0.016(9) -0.069(11) -0.043(12)
C44 0.065(9) 0.19(2) 0.148(16) -0.021(16) 0.037(10) -0.028(12)
C7 0.098(10) 0.082(10) 0.134(13) 0.053(10) 0.032(9) -0.003(8)
C9 0.149(16) 0.140(17) 0.093(11) 0.065(12) 0.011(11) -0.048(14)
C4 0.079(9) 0.106(12) 0.121(13) -0.002(11) -0.040(9) -0.006(9)
N1 0.043(4) 0.064(6) 0.048(5) 0.027(4) -0.010(3) 0.000(4)
N3 0.067(5) 0.047(5) 0.068(6) 0.004(4) -0.009(4) 0.019(4)
N2 0.066(6) 0.093(8) 0.071(6) 0.021(6) -0.006(5) 0.002(6)
N5 0.064(5) 0.066(6) 0.061(5) -0.011(5) -0.006(4) -0.001(5)
N7 0.068(5) 0.058(6) 0.052(5) -0.012(4) 0.006(4) -0.011(5)
N10 0.051(5) 0.052(5) 0.073(6) -0.002(5) 0.012(4) -0.020(4)
N9 0.054(4) 0.042(4) 0.056(5) -0.005(4) 0.003(4) -0.008(4)
N8 0.056(5) 0.074(7) 0.088(7) -0.034(6) 0.011(5) -0.001(5)
N4 0.059(5) 0.054(6) 0.081(7) 0.000(5) 0.004(5) 0.006(5)
N6 0.066(6) 0.079(7) 0.061(6) 0.021(5) -0.008(4) -0.013(5)
F6 0.101(6) 0.199(11) 0.121(7) 0.029(7) 0.024(5) 0.053(7)
F1 0.178(9) 0.081(6) 0.112(7) -0.010(5) 0.014(6) -0.029(6)
F9 0.203(15) 0.75(6) 0.095(9) -0.048(18) 0.003(9) -0.04(2)
F11 0.205(16) 0.27(2) 0.34(3) 0.038(18) 0.018(16) -0.125(16)
F2 0.115(6) 0.095(6) 0.086(5) -0.004(4) -0.016(4) -0.014(5)
F10 0.195(14) 0.28(2) 0.34(2) 0.089(18) 0.059(15) 0.143(15)
P2 0.089(3) 0.136(4) 0.095(3) 0.000(3) -0.008(2) -0.010(3)
P1 0.079(2) 0.076(2) 0.081(2) 0.0064(19) -0.0147(16) -0.0073(19)
Ru2 0.0526(5) 0.0502(5) 0.0555(5) -0.0061(4) -0.0032(4) -0.0041(4)
Ru1 0.0561(5) 0.0517(6) 0.0720(6) 0.0030(4) -0.0065(4) 0.0054(4)
Cl1 0.113(3) 0.0577(18) 0.113(3) -0.0019(19) -0.014(2) 0.0147(19)
F5 0.175(9) 0.150(9) 0.077(5) 0.017(6) -0.014(5) -0.022(7)
F4 0.151(8) 0.111(7) 0.127(7) 0.027(6) -0.036(6) -0.041(6)
F3 0.102(6) 0.141(8) 0.133(7) -0.022(7) -0.021(5) 0.028(6)
F12 0.213(15) 0.50(3) 0.106(9) 0.083(15) 0.013(9) 0.115(18)
F8 0.212(15) 0.167(14) 0.34(2) -0.007(14) 0.024(15) -0.079(12)
F7 0.254(17) 0.28(2) 0.28(2) 0.097(17) 0.118(16) 0.124(18)
C47 0.46(5) 0.54(6) 0.24(3) -0.16(5) 0.04(4) -0.27(5)
O1 0.60(5) 0.39(4) 0.147(17) -0.10(2) -0.05(3) -0.01(3)

loop_
_atom_type_symbol
_atom_type_description
_atom_type_scat_dispersion_real
_atom_type_scat_dispersion_imag
_atom_type_scat_source
C C 0.0033 0.0016 'International Tables Vol C Tables 4.2.6.8 and 6.1.1.4'
H H 0.0000 0.0000 'International Tables Vol C Tables 4.2.6.8 and 6.1.1.4'
N N 0.0061 0.0033 'International Tables Vol C Tables 4.2.6.8 and 6.1.1.4'
O O 0.0106 0.0060 'International Tables Vol C Tables 4.2.6.8 and 6.1.1.4'
F F 0.0171 0.0103 'International Tables Vol C Tables 4.2.6.8 and 6.1.1.4'
P P 0.1023 0.0942 'International Tables Vol C Tables 4.2.6.8 and 6.1.1.4'
Ru Ru -1.2594 0.8363 'International Tables Vol C Tables 4.2.6.8 and 6.1.1.4'
Cl Cl 0.1484 0.1585 'International Tables Vol C Tables 4.2.6.8 and 6.1.1.4'

loop_
_geom_angle_atom_site_label_1
_geom_angle_atom_site_label_2
_geom_angle_atom_site_label_3
_geom_angle
N2 C11 C10 118.0(12)
C14 C13 C12 120.0(15)
C19 C18 C17 122.3(13)
C19 C20 C21 122.1(13)
N7 C26 C25 120.5(14)
N7 C26 C27 114.8(11)
C25 C26 C27 124.6(13)
N7 C22 C23 122.7(12)
N8 C42 C43 121.2(13)
N8 C42 C41 117.6(10)
C43 C42 C41 120.9(12)
C38 C39 C40 120.5(12)
N10 C36 C35 121.1(11)
N10 C36 C37 115.8(10)
C35 C36 C37 122.9(11)
N9 C41 C40 118.1(11)
N9 C41 C42 111.0(9)
C40 C41 C42 130.9(12)
N9 C37 C38 119.8(11)
N9 C37 C36 112.2(10)
C38 C37 C36 128.0(12)
N5 C21 C20 120.9(13)
C44 C43 C42 118.1(14)
C46 C45 C44 118.2(16)
C39 C38 C37 120.6(13)
N1 C1 Ru2 176.9(9)
C34 C35 C36 117.8(13)
C3 C2 N3 118.4(13)
N5 C17 C18 119.3(12)
N6 C27 C28 122.5(14)
N6 C27 C26 115.3(10)
C28 C27 C26 122.1(13)
C34 C33 C32 117.3(14)
N4 C12 C13 123.2(13)
C20 C19 C18 116.4(12)
N10 C32 C33 119.3(13)
N4 C16 C15 121.2(13)
C14 C15 C16 121.4(14)
N3 C6 C5 124.2(13)
N6 C31 C30 122.1(16)
N8 C46 C45 121.1(13)
C22 C23 C24 116.7(15)
C29 C28 C27 118.5(14)
C35 C34 C33 122.5(13)
C13 C14 C15 117.5(15)
C26 C25 C24 120.3(15)
C4 C5 C6 120.2(15)
C11 C10 C9 118.4(15)
C29 C30 C31 119.2(18)
C39 C40 C41 119.9(13)
C25 C24 C23 119.5(14)
C4 C3 C2 122.6(14)
C7 C8 C9 118.6(16)
C30 C29 C28 120.4(13)
C43 C44 C45 120.9(14)
C8 C7 N2 124.6(16)
C8 C9 C10 119.1(15)
C5 C4 C3 117.8(13)
C1 N1 Ru1 175.2(9)
C6 N3 C2 116.6(10)
C6 N3 Ru1 123.3(8)
C2 N3 Ru1 119.9(8)
C7 N2 C11 121.2(12)
C7 N2 Ru1 120.2(10)
C11 N2 Ru1 118.6(9)
C21 N5 C17 119.0(10)
C21 N5 Ru1 120.4(8)
C17 N5 Ru1 120.6(8)
C22 N7 C26 120.0(11)
C22 N7 Ru2 124.0(7)
C26 N7 Ru2 115.9(8)
C32 N10 C36 121.9(10)
C32 N10 Ru2 125.2(8)
C36 N10 Ru2 112.9(7)
C37 N9 C41 121.0(9)
C37 N9 Ru2 119.5(7)
C41 N9 Ru2 119.5(7)
C42 N8 C46 119.7(10)
C42 N8 Ru2 112.9(9)
C46 N8 Ru2 127.5(8)
C12 N4 C16 116.5(11)
C12 N4 Ru1 122.8(9)
C16 N4 Ru1 120.6(9)
C31 N6 C27 117.0(11)
C31 N6 Ru2 126.0(10)
C27 N6 Ru2 117.0(8)
F11 P2 F12 91.1(13)
F11 P2 F9 88.9(13)
F12 P2 F9 177.5(15)
F11 P2 F7 82.1(13)
F12 P2 F7 92.2(11)
F9 P2 F7 90.3(13)
F11 P2 F8 171.9(13)
F12 P2 F8 93.1(13)
F9 P2 F8 87.3(13)
F7 P2 F8 90.9(12)
F11 P2 F10 99.6(14)
F12 P2 F10 90.7(11)
F9 P2 F10 86.8(13)
F7 P2 F10 176.6(11)
F8 P2 F10 87.3(11)
F4 P1 F6 92.5(6)
F4 P1 F1 175.7(7)
F6 P1 F1 91.5(7)
F4 P1 F3 87.8(6)
F6 P1 F3 179.2(6)
F1 P1 F3 88.2(6)
F4 P1 F2 89.2(5)
F6 P1 F2 90.1(5)
F1 P1 F2 89.3(5)
F3 P1 F2 90.7(5)
F4 P1 F5 92.1(6)
F6 P1 F5 91.2(6)
F1 P1 F5 89.3(5)
F3 P1 F5 88.1(5)
F2 P1 F5 178.2(5)
N9 Ru2 C1 89.3(4)
N9 Ru2 N8 79.0(4)
C1 Ru2 N8 89.2(4)
N9 Ru2 N10 79.4(3)
C1 Ru2 N10 86.6(4)
N8 Ru2 N10 158.0(4)
N9 Ru2 N6 172.3(4)
C1 Ru2 N6 98.3(4)
N8 Ru2 N6 102.4(4)
N10 Ru2 N6 99.5(4)
N9 Ru2 N7 95.4(3)
C1 Ru2 N7 175.4(4)
N8 Ru2 N7 91.6(4)
N10 Ru2 N7 94.3(3)
N6 Ru2 N7 77.1(4)
N1 Ru1 N2 88.1(4)
N1 Ru1 N4 90.4(4)
N2 Ru1 N4 178.4(4)
N1 Ru1 N3 88.4(3)
N2 Ru1 N3 89.9(4)
N4 Ru1 N3 90.4(4)
N1 Ru1 N5 89.9(3)
N2 Ru1 N5 90.0(4)
N4 Ru1 N5 89.6(4)
N3 Ru1 N5 178.4(4)
N1 Ru1 Cl1 178.4(2)
N2 Ru1 Cl1 91.5(4)
N4 Ru1 Cl1 90.1(3)
N3 Ru1 Cl1 90.1(2)
N5 Ru1 Cl1 91.6(3)

loop_
_geom_bond_atom_site_label_1
_geom_bond_atom_site_label_2
_geom_bond_distance
C11 N2 1.343(16)
C11 C10 1.40(2)
C13 C14 1.313(19)
C13 C12 1.381(18)
C18 C19 1.35(2)
C18 C17 1.397(17)
C20 C19 1.317(18)
C20 C21 1.409(16)
C26 N7 1.351(14)
C26 C25 1.369(18)
C26 C27 1.489(18)
C22 N7 1.340(13)
C22 C23 1.400(17)
C42 N8 1.336(15)
C42 C43 1.406(16)
C42 C41 1.453(17)
C39 C38 1.335(19)
C39 C40 1.37(2)
C36 N10 1.346(14)
C36 C35 1.379(18)
C36 C37 1.483(15)
C41 N9 1.377(13)
C41 C40 1.388(17)
C37 N9 1.351(14)
C37 C38 1.366(16)
C21 N5 1.310(15)
C43 C44 1.34(2)
C45 C46 1.374(18)
C45 C44 1.39(2)
C1 N1 1.163(14)
C1 Ru2 1.970(12)
C35 C34 1.36(2)
C2 C3 1.377(19)
C2 N3 1.400(15)
C17 N5 1.351(14)
C27 N6 1.341(16)
C27 C28 1.378(17)
C33 C34 1.39(2)
C33 C32 1.41(2)
C12 N4 1.315(15)
C32 N10 1.345(13)
C16 N4 1.331(15)
C16 C15 1.366(19)
C15 C14 1.35(2)
C6 N3 1.314(15)
C6 C5 1.383(18)
C31 N6 1.329(16)
C31 C30 1.42(2)
C46 N8 1.349(16)
C23 C24 1.40(2)
C28 C29 1.37(2)
C25 C24 1.39(2)
C5 C4 1.31(2)
C10 C9 1.43(2)
C30 C29 1.30(2)
C3 C4 1.37(2)
C8 C7 1.29(2)
C8 C9 1.38(3)
C7 N2 1.327(16)
N1 Ru1 2.028(10)
N3 Ru1 2.100(9)
N2 Ru1 2.076(10)
N5 Ru1 2.112(9)
N7 Ru2 2.122(10)
N10 Ru2 2.087(8)
N9 Ru2 1.951(8)
N8 Ru2 2.082(9)
N4 Ru1 2.077(10)
N6 Ru2 2.093(9)
F6 P1 1.566(9)
F1 P1 1.572(9)
F9 P2 1.470(15)
F11 P2 1.457(15)
F2 P1 1.579(8)
F10 P2 1.535(14)
P2 F12 1.460(13)
P2 F7 1.515(16)
P2 F8 1.525(14)
P1 F4 1.547(10)
P1 F3 1.579(9)
P1 F5 1.588(9)
Ru1 Cl1 2.421(4)
C47 O1 1.498(10)
